data_2106090
loop_
_publ_author_name
'Cromer, D.T.'

_publ_section_title
;
 The crystal structure of theta-Pu Zr, ideal formula Pu28 Zr
;
_journal_name_full 'Acta Crystallographica B (24,1968-38,1982)'
_journal_page_first 14
_journal_page_last 19
_journal_volume 35
_journal_year 1979
_chemical_formula_sum 'Pu28 Zr'
_space_group_IT_number 88
_symmetry_space_group_name_Hall 'I 4bw -1bw'
_symmetry_space_group_name_H-M 'I 41/a :1'
_cell_angle_alpha 90
_cell_angle_beta 90
_cell_angle_gamma 90
_cell_formula_units_Z 4
_cell_length_a 18.1899
_cell_length_b 18.1899
_cell_length_c 7.8576
_cell_volume 2599.863
_citation_journal_id_ASTM ACBCAR
_cod_data_source_file Cromer_ACBCAR_1979_1914.cif
_cod_data_source_block Pu28Zr1
_cod_original_sg_symbol_Hall '-I 4ad (x,y+1/4,z+1/8)'
_cod_original_formula_sum 'Pu28 Zr1'
_cod_database_code 2106090

loop_
_symmetry_equiv_pos_as_xyz
x,y,z
-y,x+1/2,z+1/4
-x+1/2,-y+1/2,z+1/2
y+1/2,-x,z+3/4
-x,-y+1/2,-z+1/4
y,-x,-z
x-1/2,y,-z-1/4
-y-1/2,x+1/2,-z-1/2
x+1/2,y+1/2,z+1/2
-y+1/2,x+1,z+3/4
-x+1,-y+1,z+1
y+1,-x+1/2,z+5/4
-x+1/2,-y+1,-z+3/4
y+1/2,-x+1/2,-z+1/2
x,y+1/2,-z+1/4
-y,x+1,-z

loop_
_atom_site_label
_atom_site_type_symbol
_atom_site_fract_x
_atom_site_fract_y
_atom_site_fract_z
_atom_site_occupancy
_atom_site_U_iso_or_equiv
Zr4 Zr 0.1175 0.423 0.5098 0.0345 0.0
Zr5 Zr 0.248 0.6665 0.9641 0.0345 0.0
Pu3 Pu 0.2119 0.5377 0.2453 0.9655 0.0
Zr7 Zr 0.2015 0.3442 0.1826 0.0345 0.0
Pu4 Pu 0.1175 0.423 0.5098 0.9655 0.0
Pu8 Pu 0.9761 0.8144 0.6343 0.9655 0.0
Zr3 Zr 0.2119 0.5377 0.2453 0.0345 0.0
Zr8 Zr 0.9761 0.8144 0.6343 0.0345 0.0
Zr2 Zr 0.3434 0.4177 0.1351 0.0345 0.0
Pu7 Pu 0.2015 0.3442 0.1826 0.9655 0.0
Pu2 Pu 0.3434 0.4177 0.1351 0.9655 0.0
Pu6 Pu 0.4501 0.4288 0.3608 0.9655 0.0
Pu5 Pu 0.248 0.6665 0.9641 0.9655 0.0
Zr6 Zr 0.4501 0.4288 0.3608 0.0345 0.0
Zr1 Zr 0 0 0.5 0.0345 0.0
Pu1 Pu 0 0 0.5 0.9655 0.0
